data_7015124
loop_
_publ_author_name
'Zhang, Wen'
'Sun, Hao-Ling'
'Sato, Osamu'

_publ_section_title
;
 Synthesis, characterization, and photoresponsive properties of a
 series of Mo(IV)-Cu(II) complexes.
;
_journal_issue 12
_journal_name_full 'Dalton transactions (Cambridge, England : 2003)'
_journal_page_first 2735
_journal_page_last 2743
_journal_paper_doi 10.1039/c0dt01213k
_journal_volume 40
_journal_year 2011
_chemical_formula_sum 'C60 H148 Cu6 Mo3 N42 O23'
_chemical_formula_weight 2495.18
_chemical_name_systematic
;
?
;
_space_group_IT_number 20
_symmetry_cell_setting orthorhombic
_symmetry_space_group_name_Hall 'C 2c 2'
_symmetry_space_group_name_H-M 'C 2 2 21'
_atom_sites_solution_hydrogens geom
_atom_sites_solution_primary direct
_atom_sites_solution_secondary difmap
_audit_creation_method SHELXL-97
_cell_angle_alpha 90.00
_cell_angle_beta 90.00
_cell_angle_gamma 90.00
_cell_formula_units_Z 4
_cell_length_a 13.423(3)
_cell_length_b 28.041(6)
_cell_length_c 30.947(6)
_cell_measurement_reflns_used 17043
_cell_measurement_temperature 123(2)
_cell_measurement_theta_max 27.5
_cell_measurement_theta_min 3.0
_cell_volume 11648(4)
_computing_cell_refinement CrystalClear
_computing_data_collection CrystalClear
_computing_data_reduction CrystalStructure
_computing_structure_refinement 'SHELXL-97 (Sheldrick, 1997)'
_computing_structure_solution 'SHELXS-97 (Sheldrick, 1990)'
_diffrn_ambient_temperature 123(2)
_diffrn_detector_area_resol_mean 7.31
_diffrn_measured_fraction_theta_full 0.997
_diffrn_measured_fraction_theta_max 0.997
_diffrn_measurement_device_type 'Rigaku Saturn'
_diffrn_measurement_method \w
_diffrn_radiation_monochromator graphite
_diffrn_radiation_source 'fine-focus sealed tube'
_diffrn_radiation_type MoK\a
_diffrn_radiation_wavelength 0.71073
_diffrn_reflns_av_R_equivalents 0.0515
_diffrn_reflns_av_sigmaI/netI 0.0652
_diffrn_reflns_limit_h_max 17
_diffrn_reflns_limit_h_min -14
_diffrn_reflns_limit_k_max 36
_diffrn_reflns_limit_k_min -36
_diffrn_reflns_limit_l_max 40
_diffrn_reflns_limit_l_min -34
_diffrn_reflns_number 42169
_diffrn_reflns_theta_full 27.48
_diffrn_reflns_theta_max 27.48
_diffrn_reflns_theta_min 3.01
_exptl_absorpt_coefficient_mu 1.459
_exptl_absorpt_correction_T_max 1.0000
_exptl_absorpt_correction_T_min 0.8741
_exptl_absorpt_correction_type multi-scan
_exptl_crystal_colour green
_exptl_crystal_density_diffrn 1.405
_exptl_crystal_density_method 'not measured'
_exptl_crystal_description chunk
_exptl_crystal_F_000 5132
_exptl_crystal_size_max 0.20
_exptl_crystal_size_mid 0.15
_exptl_crystal_size_min 0.15
_platon_squeeze_details
;
The porous structure contains a few solvent water molecules and some
of which can not be modeled unambiguously. Their contribution to the
calculated structure factors was masked by using Platon SQUEEZE.
;
_refine_diff_density_max 1.228
_refine_diff_density_min -1.233
_refine_diff_density_rms 0.108
_refine_ls_abs_structure_details 'Flack H D (1983), Acta Cryst. A39, 876-881'
_refine_ls_abs_structure_Flack 0.035(12)
_refine_ls_extinction_method none
_refine_ls_goodness_of_fit_ref 1.082
_refine_ls_hydrogen_treatment constr
_refine_ls_matrix_type full
_refine_ls_number_parameters 605
_refine_ls_number_reflns 13300
_refine_ls_number_restraints 30
_refine_ls_restrained_S_all 1.085
_refine_ls_R_factor_all 0.0492
_refine_ls_R_factor_gt 0.0457
_refine_ls_shift/su_max 0.003
_refine_ls_shift/su_mean 0.000
_refine_ls_structure_factor_coef Fsqd
_refine_ls_weighting_details 'calc w=1/[\s^2^(Fo^2^)+(0.0478P)^2^+21.0515P] where P=(Fo^2^+2Fc^2^)/3'
_refine_ls_weighting_scheme calc
_refine_ls_wR_factor_gt 0.1128
_refine_ls_wR_factor_ref 0.1157
_reflns_number_gt 12610
_reflns_number_total 13300
_reflns_threshold_expression >2sigma(I)
_cod_data_source_file c0dt01213k.txt
_cod_data_source_block 4_ccdc_715891
_cod_depositor_comments
;
The following automatic conversions were performed:
'_symmetry_cell_setting' value 'Orthorhombic' changed to 'orthorhombic'
according to '/home/saulius/struct/CIF-dictionaries/cif_core.dic'
dictionary named 'cif_core.dic' version 2.4.1 from 2010-06-29.

Automatic conversion script
Id: cif_fix_enum 1555 2011-01-17 13:19:09Z saulius 
;
_cod_original_sg_symbol_H-M C222(1)
_cod_database_code 7015124

loop_
_symmetry_equiv_pos_as_xyz
'x, y, z'
'-x, -y, z+1/2'
'-x, y, -z+1/2'
'x, -y, -z'
'x+1/2, y+1/2, z'
'-x+1/2, -y+1/2, z+1/2'
'-x+1/2, y+1/2, -z+1/2'
'x+1/2, -y+1/2, -z'

loop_
_atom_site_label
_atom_site_type_symbol
_atom_site_fract_x
_atom_site_fract_y
_atom_site_fract_z
_atom_site_U_iso_or_equiv
_atom_site_adp_type
_atom_site_occupancy
_atom_site_symmetry_multiplicity
_atom_site_calc_flag
_atom_site_refinement_flags
_atom_site_disorder_assembly
_atom_site_disorder_group
Mo1 Mo 0.51480(3) 0.339314(13) 1.006019(11) 0.01366(8) Uani 1 1 d . . .
Mo2 Mo 0.5000 0.29319(2) 0.7500 0.01586(12) Uani 1 2 d S . .
Cu1 Cu 0.80678(4) 0.26220(2) 1.101580(17) 0.01935(13) Uani 1 1 d . . .
Cu2 Cu 0.74503(4) 0.24995(2) 0.893438(17) 0.01993(13) Uani 1 1 d . . .
Cu3 Cu 0.46425(4) 0.43730(2) 0.856463(18) 0.02122(13) Uani 1 1 d . . .
N1 N 0.7938(3) 0.19235(15) 1.11883(14) 0.0294(10) Uani 1 1 d . . .
H1A H 0.7967 0.1751 1.0943 0.035 Uiso 1 1 calc R . .
H1B H 0.8485 0.1849 1.1343 0.035 Uiso 1 1 calc R . .
N2 N 0.7444(3) 0.28505(14) 1.15834(12) 0.0186(8) Uani 1 1 d . . .
H2 H 0.7939 0.2843 1.1784 0.022 Uiso 1 1 calc R . .
N3 N 0.8674(3) 0.32652(17) 1.09030(15) 0.0337(11) Uani 1 1 d . . .
H3A H 0.9248 0.3277 1.1053 0.040 Uiso 1 1 calc R . .
H3B H 0.8840 0.3273 1.0621 0.040 Uiso 1 1 calc R . .
N4 N 0.6388(3) 0.20345(15) 0.91231(13) 0.0245(9) Uani 1 1 d . . .
H4A H 0.6316 0.2071 0.9410 0.029 Uiso 1 1 calc R . .
H4B H 0.5814 0.2132 0.9002 0.029 Uiso 1 1 calc R . .
N5 N 0.7828(3) 0.20970(17) 0.83944(13) 0.0281(10) Uani 1 1 d . . .
H5 H 0.7398 0.2184 0.8182 0.034 Uiso 1 1 calc R . .
N6 N 0.8112(3) 0.30865(16) 0.87078(13) 0.0280(10) Uani 1 1 d . . .
H6A H 0.7685 0.3227 0.8524 0.034 Uiso 1 1 calc R . .
H6B H 0.8195 0.3287 0.8932 0.034 Uiso 1 1 calc R . .
N7 N 0.6084(3) 0.43236(18) 0.84020(15) 0.0332(10) Uani 1 1 d . . .
H7A H 0.6187 0.4029 0.8295 0.040 Uiso 1 1 calc R . .
H7B H 0.6195 0.4531 0.8185 0.040 Uiso 1 1 calc R . .
N8 N 0.4882(4) 0.49609(15) 0.89381(15) 0.0329(10) Uani 1 1 d . . .
H8 H 0.4933 0.5214 0.8755 0.039 Uiso 1 1 calc R . .
N9 N 0.3168(4) 0.4546(2) 0.8515(2) 0.0554(15) Uani 1 1 d U . .
H9A H 0.2946 0.4420 0.8266 0.066 Uiso 1 1 calc R . .
H9B H 0.2849 0.4392 0.8730 0.066 Uiso 1 1 calc R . .
N10 N 0.6694(3) 0.27353(16) 1.06322(13) 0.0260(9) Uani 1 1 d . . .
N11 N 0.6762(3) 0.29314(15) 0.93709(12) 0.0236(9) Uani 1 1 d . . .
N12 N 0.4717(3) 0.39125(14) 0.91195(12) 0.0238(9) Uani 1 1 d . . .
N13 N 0.6948(3) 0.41955(14) 0.99865(13) 0.0249(9) Uani 1 1 d . . .
N14 N 0.5137(3) 0.39113(14) 1.10255(12) 0.0255(9) Uani 1 1 d . . .
N15 N 0.3682(3) 0.27578(16) 1.06938(13) 0.0272(10) Uani 1 1 d . . .
N16 N 0.3887(3) 0.26256(18) 0.94739(13) 0.0314(11) Uani 1 1 d . . .
N17 N 0.3007(4) 0.3973(2) 1.00786(16) 0.0457(13) Uani 1 1 d . . .
N18 N 0.4409(3) 0.38355(15) 0.81319(12) 0.0228(9) Uani 1 1 d . . .
N19 N 0.6600(3) 0.20323(15) 0.75029(14) 0.0289(9) Uani 1 1 d . . .
N20 N 0.5099(3) 0.24801(14) 0.65126(11) 0.0239(8) Uani 1 1 d . . .
N21 N 0.2954(3) 0.34106(16) 0.71018(13) 0.0259(9) Uani 1 1 d . . .
C1 C 0.7082(4) 0.17500(19) 1.1432(2) 0.0381(14) Uani 1 1 d . . .
H1C H 0.7185 0.1418 1.1507 0.046 Uiso 1 1 calc R . .
H1D H 0.6489 0.1771 1.1254 0.046 Uiso 1 1 calc R . .
C2 C 0.6927(4) 0.2036(2) 1.18405(17) 0.0351(13) Uani 1 1 d . . .
H2A H 0.7537 0.2031 1.2008 0.042 Uiso 1 1 calc R . .
H2B H 0.6410 0.1885 1.2012 0.042 Uiso 1 1 calc R . .
C3 C 0.6633(4) 0.2552(2) 1.17554(17) 0.0294(11) Uani 1 1 d . . .
H3C H 0.6084 0.2555 1.1552 0.035 Uiso 1 1 calc R . .
H3D H 0.6397 0.2691 1.2023 0.035 Uiso 1 1 calc R . .
C4 C 0.7052(4) 0.33518(19) 1.15824(16) 0.0298(11) Uani 1 1 d . . .
H4C H 0.6793 0.3426 1.1867 0.036 Uiso 1 1 calc R . .
H4D H 0.6503 0.3373 1.1379 0.036 Uiso 1 1 calc R . .
C5 C 0.7838(5) 0.37235(18) 1.14611(18) 0.0362(14) Uani 1 1 d . . .
H5A H 0.7582 0.4038 1.1529 0.043 Uiso 1 1 calc R . .
H5B H 0.8426 0.3672 1.1637 0.043 Uiso 1 1 calc R . .
C6 C 0.8134(4) 0.37130(18) 1.09957(18) 0.0319(12) Uani 1 1 d . . .
H6C H 0.7545 0.3733 1.0815 0.038 Uiso 1 1 calc R . .
H6D H 0.8558 0.3984 1.0931 0.038 Uiso 1 1 calc R . .
C7 C 0.6465(4) 0.15169(19) 0.90423(18) 0.0332(12) Uani 1 1 d . . .
H7C H 0.5840 0.1365 0.9118 0.040 Uiso 1 1 calc R . .
H7D H 0.6983 0.1383 0.9224 0.040 Uiso 1 1 calc R . .
C8 C 0.6703(4) 0.1415(2) 0.85724(19) 0.0379(14) Uani 1 1 d . . .
H8A H 0.6648 0.1075 0.8521 0.046 Uiso 1 1 calc R . .
H8B H 0.6215 0.1574 0.8391 0.046 Uiso 1 1 calc R . .
C9 C 0.7717(4) 0.1577(2) 0.84463(18) 0.0369(14) Uani 1 1 d . . .
H9C H 0.8186 0.1469 0.8664 0.044 Uiso 1 1 calc R . .
H9D H 0.7895 0.1424 0.8176 0.044 Uiso 1 1 calc R . .
C10 C 0.8841(4) 0.2195(2) 0.82272(16) 0.0349(14) Uani 1 1 d . . .
H10A H 0.8953 0.1996 0.7975 0.042 Uiso 1 1 calc R . .
H10B H 0.9322 0.2101 0.8445 0.042 Uiso 1 1 calc R . .
C11 C 0.9037(4) 0.2707(2) 0.81051(17) 0.0390(15) Uani 1 1 d . . .
H11A H 0.8515 0.2813 0.7911 0.047 Uiso 1 1 calc R . .
H11B H 0.9662 0.2723 0.7948 0.047 Uiso 1 1 calc R . .
C12 C 0.9087(4) 0.3046(2) 0.84837(17) 0.0338(13) Uani 1 1 d . . .
H12A H 0.9586 0.2933 0.8687 0.041 Uiso 1 1 calc R . .
H12B H 0.9291 0.3358 0.8382 0.041 Uiso 1 1 calc R . .
C13 C 0.6852(5) 0.4411(3) 0.8739(2) 0.0505(17) Uani 1 1 d . . .
H13A H 0.7510 0.4384 0.8611 0.061 Uiso 1 1 calc R . .
H13B H 0.6794 0.4171 0.8963 0.061 Uiso 1 1 calc R . .
C14 C 0.6733(4) 0.4895(2) 0.8934(2) 0.0454(16) Uani 1 1 d . . .
H14A H 0.7311 0.4962 0.9112 0.055 Uiso 1 1 calc R . .
H14B H 0.6719 0.5129 0.8703 0.055 Uiso 1 1 calc R . .
C15 C 0.5821(5) 0.4953(2) 0.9202(2) 0.0411(15) Uani 1 1 d . . .
H15A H 0.5870 0.5248 0.9364 0.049 Uiso 1 1 calc R . .
H15B H 0.5784 0.4693 0.9408 0.049 Uiso 1 1 calc R . .
C16 C 0.4014(5) 0.5053(2) 0.9217(2) 0.0482(17) Uani 1 1 d U . .
H16A H 0.4202 0.5283 0.9437 0.058 Uiso 1 1 calc R . .
H16B H 0.3834 0.4759 0.9363 0.058 Uiso 1 1 calc R . .
C17 C 0.3087(6) 0.5245(3) 0.8970(3) 0.070(2) Uani 1 1 d U . .
H17A H 0.2508 0.5205 0.9154 0.085 Uiso 1 1 calc R . .
H17B H 0.3176 0.5584 0.8925 0.085 Uiso 1 1 calc R . .
C18 C 0.2859(7) 0.5009(3) 0.8526(3) 0.078(2) Uani 1 1 d U . .
H18A H 0.2148 0.5022 0.8472 0.094 Uiso 1 1 calc R . .
H18B H 0.3192 0.5187 0.8299 0.094 Uiso 1 1 calc R . .
C19 C 0.6166(3) 0.29663(18) 1.04277(14) 0.0189(9) Uani 1 1 d . . .
C20 C 0.6218(3) 0.30907(16) 0.96136(14) 0.0168(9) Uani 1 1 d . . .
C21 C 0.4897(4) 0.37389(15) 0.94484(13) 0.0177(9) Uani 1 1 d . . .
C22 C 0.6304(3) 0.39296(16) 1.00290(15) 0.0183(9) Uani 1 1 d . . .
C23 C 0.5152(3) 0.37416(15) 1.06883(14) 0.0185(9) Uani 1 1 d . . .
C24 C 0.4206(3) 0.29775(17) 1.04770(14) 0.0181(9) Uani 1 1 d . . .
C25 C 0.4340(3) 0.28785(18) 0.96882(14) 0.0200(10) Uani 1 1 d . . .
C26 C 0.3780(4) 0.3788(2) 1.00779(16) 0.0285(12) Uani 1 1 d . . .
C27 C 0.4553(3) 0.35223(18) 0.79049(14) 0.0198(10) Uani 1 1 d . . .
C28 C 0.6037(4) 0.23466(17) 0.74936(15) 0.0214(10) Uani 1 1 d . . .
C29 C 0.5058(3) 0.26544(16) 0.68474(13) 0.0175(9) Uani 1 1 d . . .
C30 C 0.3637(3) 0.32190(18) 0.72348(14) 0.0196(9) Uani 1 1 d . . .
O1 O 0.8219(4) 0.5000 1.0000 0.0393(14) Uani 1 2 d S . .
O2 O 0.6534(4) 0.10084(15) 0.75388(14) 0.0466(11) Uani 1 1 d . . .
O3 O 0.8516(3) 0.07370(16) 0.74842(16) 0.0496(11) Uani 1 1 d . . .
O4 O 0.8573(3) 0.38189(16) 0.94021(13) 0.0415(10) Uani 1 1 d . . .
O5 O 0.4957(5) 0.5760(2) 0.81274(13) 0.0747(17) Uani 1 1 d . . .
O6 O 0.6567(4) 0.18497(19) 1.01093(17) 0.0635(15) Uani 1 1 d . . .
O7 O 0.2251(4) 0.4196(2) 0.76637(17) 0.0672(16) Uani 1 1 d . . .
O8 O 1.0084(7) 0.4320(2) 0.9001(2) 0.112(3) Uani 1 1 d . . .
O9 O 0.9636(6) 0.3405(5) 1.0015(3) 0.228(7) Uani 1 1 d . . .
O10 O 0.9859(6) 0.4356(4) 1.1970(3) 0.169(5) Uani 1 1 d . . .
O11 O 0.9759(5) 0.4496(3) 1.0392(2) 0.121(3) Uani 1 1 d . . .
O12 O 0.6059(7) 0.4819(3) 0.7519(4) 0.148(3) Uani 1 1 d . . .

loop_
_atom_site_aniso_label
_atom_site_aniso_U_11
_atom_site_aniso_U_22
_atom_site_aniso_U_33
_atom_site_aniso_U_23
_atom_site_aniso_U_13
_atom_site_aniso_U_12
Mo1 0.01044(17) 0.01976(18) 0.01078(15) 0.00061(13) 0.00009(13) -0.00025(14)
Mo2 0.0130(3) 0.0242(3) 0.0104(2) 0.000 0.00054(19) 0.000
Cu1 0.0176(3) 0.0258(3) 0.0147(3) -0.0031(2) -0.0015(2) 0.0059(2)
Cu2 0.0150(3) 0.0321(3) 0.0127(2) -0.0011(2) 0.0002(2) 0.0072(2)
Cu3 0.0261(3) 0.0198(3) 0.0178(3) 0.0018(2) -0.0007(2) 0.0013(2)
N1 0.030(2) 0.024(2) 0.034(2) -0.0040(18) -0.0043(19) 0.0071(19)
N2 0.0186(19) 0.021(2) 0.0167(18) -0.0013(15) -0.0003(15) 0.0011(16)
N3 0.027(2) 0.041(3) 0.033(3) 0.007(2) 0.0080(19) 0.001(2)
N4 0.020(2) 0.033(2) 0.020(2) -0.0042(17) -0.0001(16) 0.0006(18)
N5 0.020(2) 0.045(3) 0.019(2) -0.0099(19) -0.0057(16) 0.017(2)
N6 0.019(2) 0.046(3) 0.019(2) 0.0043(18) 0.0007(16) 0.009(2)
N7 0.033(3) 0.034(3) 0.033(2) 0.001(2) 0.003(2) 0.001(2)
N8 0.042(3) 0.019(2) 0.038(2) -0.0022(17) -0.003(2) -0.005(2)
N9 0.053(3) 0.055(3) 0.058(3) -0.018(2) -0.016(2) 0.015(2)
N10 0.020(2) 0.036(3) 0.022(2) 0.0014(18) -0.0061(17) 0.0041(18)
N11 0.025(2) 0.027(2) 0.0195(19) -0.0027(17) 0.0029(17) -0.0032(18)
N12 0.031(2) 0.020(2) 0.021(2) 0.0010(15) -0.0023(17) -0.0010(18)
N13 0.022(2) 0.026(2) 0.026(2) 0.0021(17) -0.0048(17) -0.0052(18)
N14 0.027(2) 0.029(2) 0.0205(19) -0.0030(16) -0.0031(18) 0.0041(18)
N15 0.023(2) 0.038(3) 0.020(2) 0.0010(18) 0.0015(17) -0.0069(19)
N16 0.028(2) 0.049(3) 0.018(2) -0.0029(19) 0.0029(17) -0.017(2)
N17 0.033(3) 0.071(4) 0.033(3) 0.013(3) 0.006(2) 0.017(3)
N18 0.019(2) 0.033(2) 0.0170(19) 0.0043(17) -0.0018(15) 0.0034(18)
N19 0.032(2) 0.038(2) 0.0165(18) -0.001(2) 0.0027(17) 0.009(2)
N20 0.022(2) 0.030(2) 0.0192(18) 0.0032(16) 0.0023(16) -0.0016(18)
N21 0.019(2) 0.036(2) 0.023(2) -0.0014(18) -0.0053(16) -0.0041(19)
C1 0.034(3) 0.024(3) 0.056(4) 0.002(3) -0.017(3) -0.008(2)
C2 0.026(3) 0.045(3) 0.034(3) 0.016(3) -0.004(2) -0.007(3)
C3 0.018(3) 0.040(3) 0.030(3) 0.001(2) 0.004(2) 0.000(2)
C4 0.033(3) 0.034(3) 0.023(2) -0.001(2) 0.004(2) 0.014(2)
C5 0.062(4) 0.018(2) 0.028(3) -0.006(2) -0.008(3) 0.004(2)
C6 0.034(3) 0.024(3) 0.038(3) 0.008(2) -0.007(2) 0.000(2)
C7 0.032(3) 0.030(3) 0.038(3) -0.002(2) -0.006(2) 0.001(2)
C8 0.034(3) 0.042(3) 0.037(3) -0.018(3) -0.011(3) 0.009(3)
C9 0.032(3) 0.048(3) 0.030(3) -0.021(3) -0.010(2) 0.022(3)
C10 0.026(3) 0.064(4) 0.014(2) -0.004(2) 0.0021(19) 0.015(3)
C11 0.025(3) 0.072(5) 0.020(3) 0.009(3) 0.005(2) 0.018(3)
C12 0.019(3) 0.057(4) 0.026(3) 0.006(2) 0.004(2) 0.001(2)
C13 0.025(3) 0.058(4) 0.068(5) -0.010(3) -0.012(3) 0.001(3)
C14 0.034(3) 0.040(4) 0.062(4) -0.014(3) -0.023(3) -0.007(3)
C15 0.060(4) 0.030(3) 0.033(3) -0.009(2) -0.010(3) -0.003(3)
C16 0.050(4) 0.029(3) 0.065(4) -0.019(3) 0.009(3) -0.005(3)
C17 0.056(4) 0.058(4) 0.097(5) -0.041(4) -0.001(4) 0.011(3)
C18 0.069(3) 0.080(4) 0.086(4) -0.015(3) -0.012(3) 0.015(3)
C19 0.013(2) 0.027(3) 0.017(2) -0.0011(18) 0.0000(17) -0.0023(19)
C20 0.016(2) 0.016(2) 0.018(2) -0.0005(17) 0.0000(17) -0.0021(18)
C21 0.019(2) 0.017(2) 0.018(2) -0.0020(16) 0.0020(18) -0.0006(18)
C22 0.017(2) 0.023(2) 0.015(2) -0.0036(18) -0.0057(17) -0.0042(18)
C23 0.016(2) 0.019(2) 0.020(2) 0.0043(17) -0.0015(18) -0.0022(19)
C24 0.020(2) 0.023(2) 0.011(2) -0.0015(17) -0.0003(17) -0.0005(19)
C25 0.018(2) 0.029(3) 0.013(2) -0.0001(19) 0.0030(17) -0.008(2)
C26 0.017(2) 0.049(3) 0.020(2) 0.005(2) 0.0024(19) 0.011(2)
C27 0.015(2) 0.031(3) 0.013(2) 0.0030(18) 0.0004(16) -0.0011(18)
C28 0.021(2) 0.035(3) 0.0080(17) 0.002(2) 0.0040(17) -0.005(2)
C29 0.014(2) 0.025(2) 0.0138(19) 0.0001(16) 0.0028(17) 0.0006(19)
C30 0.017(2) 0.030(3) 0.012(2) -0.0046(17) -0.0012(17) -0.005(2)
O1 0.020(3) 0.026(3) 0.072(4) 0.006(3) 0.000 0.000
O2 0.064(3) 0.046(2) 0.029(2) -0.001(2) 0.001(2) 0.005(2)
O3 0.051(3) 0.056(3) 0.042(2) -0.005(2) 0.003(2) 0.009(2)
O4 0.025(2) 0.065(3) 0.035(2) -0.005(2) 0.0021(17) -0.001(2)
O5 0.084(4) 0.113(5) 0.027(2) -0.016(3) -0.003(3) 0.014(4)
O6 0.055(3) 0.065(3) 0.071(3) -0.036(3) 0.008(3) -0.010(3)
O7 0.055(3) 0.074(4) 0.072(4) -0.028(3) -0.013(3) 0.018(3)
O8 0.138(7) 0.092(5) 0.107(5) 0.012(4) 0.040(5) -0.042(5)
O9 0.120(6) 0.432(16) 0.131(6) 0.208(9) 0.095(5) 0.176(9)
O10 0.068(5) 0.290(12) 0.149(7) 0.134(8) -0.027(5) -0.054(7)
O11 0.071(5) 0.154(7) 0.139(6) 0.062(5) -0.024(5) -0.002(5)
O12 0.136(8) 0.117(7) 0.192(8) 0.019(7) 0.042(7) 0.002(6)

loop_
_atom_type_symbol
_atom_type_description
_atom_type_scat_dispersion_real
_atom_type_scat_dispersion_imag
_atom_type_scat_source
C C 0.0033 0.0016 'International Tables Vol C Tables 4.2.6.8 and 6.1.1.4'
H H 0.0000 0.0000 'International Tables Vol C Tables 4.2.6.8 and 6.1.1.4'
N N 0.0061 0.0033 'International Tables Vol C Tables 4.2.6.8 and 6.1.1.4'
O O 0.0106 0.0060 'International Tables Vol C Tables 4.2.6.8 and 6.1.1.4'
Cu Cu 0.3201 1.2651 'International Tables Vol C Tables 4.2.6.8 and 6.1.1.4'
Mo Mo -1.6832 0.6857 'International Tables Vol C Tables 4.2.6.8 and 6.1.1.4'

loop_
_geom_angle_atom_site_label_1
_geom_angle_atom_site_label_2
_geom_angle_atom_site_label_3
_geom_angle
_geom_angle_site_symmetry_1
_geom_angle_site_symmetry_3
_geom_angle_publ_flag
C25 Mo1 C19 103.41(19) . . ?
C25 Mo1 C26 85.9(2) . . ?
C19 Mo1 C26 145.15(18) . . ?
C25 Mo1 C24 70.08(16) . . ?
C19 Mo1 C24 75.77(17) . . ?
C26 Mo1 C24 76.17(19) . . ?
C25 Mo1 C21 75.61(17) . . ?
C19 Mo1 C21 144.85(17) . . ?
C26 Mo1 C21 69.88(18) . . ?
C24 Mo1 C21 132.80(18) . . ?
C25 Mo1 C22 143.90(17) . . ?
C19 Mo1 C22 87.39(18) . . ?
C26 Mo1 C22 104.8(2) . . ?
C24 Mo1 C22 145.66(17) . . ?
C21 Mo1 C22 76.12(17) . . ?
C25 Mo1 C20 74.26(17) . . ?
C19 Mo1 C20 72.36(17) . . ?
C26 Mo1 C20 141.82(18) . . ?
C24 Mo1 C20 124.10(17) . . ?
C21 Mo1 C20 73.69(17) . . ?
C22 Mo1 C20 76.59(17) . . ?
C25 Mo1 C23 141.68(17) . . ?
C19 Mo1 C23 77.00(17) . . ?
C26 Mo1 C23 75.37(19) . . ?
C24 Mo1 C23 73.08(17) . . ?
C21 Mo1 C23 125.71(16) . . ?
C22 Mo1 C23 74.08(17) . . ?
C20 Mo1 C23 138.08(17) . . ?
C28 Mo2 C28 80.6(2) 3_656 . ?
C28 Mo2 C30 145.93(18) 3_656 3_656 ?
C28 Mo2 C30 74.93(18) . 3_656 ?
C28 Mo2 C30 74.93(18) 3_656 . ?
C28 Mo2 C30 145.93(18) . . ?
C30 Mo2 C30 136.2(3) 3_656 . ?
C28 Mo2 C27 140.28(18) 3_656 3_656 ?
C28 Mo2 C27 113.51(17) . 3_656 ?
C30 Mo2 C27 72.51(17) 3_656 3_656 ?
C30 Mo2 C27 74.31(17) . 3_656 ?
C28 Mo2 C27 113.51(17) 3_656 . ?
C28 Mo2 C27 140.28(18) . . ?
C30 Mo2 C27 74.31(17) 3_656 . ?
C30 Mo2 C27 72.51(17) . . ?
C27 Mo2 C27 80.0(2) 3_656 . ?
C28 Mo2 C29 72.19(18) 3_656 3_656 ?
C28 Mo2 C29 76.00(17) . 3_656 ?
C30 Mo2 C29 79.06(16) 3_656 3_656 ?
C30 Mo2 C29 117.23(17) . 3_656 ?
C27 Mo2 C29 145.67(17) 3_656 3_656 ?
C27 Mo2 C29 74.01(17) . 3_656 ?
C28 Mo2 C29 76.00(17) 3_656 . ?
C28 Mo2 C29 72.19(18) . . ?
C30 Mo2 C29 117.23(17) 3_656 . ?
C30 Mo2 C29 79.06(16) . . ?
C27 Mo2 C29 74.01(17) 3_656 . ?
C27 Mo2 C29 145.67(17) . . ?
C29 Mo2 C29 137.9(2) 3_656 . ?
N16 Cu1 N3 87.5(2) 8_557 . ?
N16 Cu1 N1 84.94(19) 8_557 . ?
N3 Cu1 N1 160.56(19) . . ?
N16 Cu1 N2 169.87(17) 8_557 . ?
N3 Cu1 N2 91.94(17) . . ?
N1 Cu1 N2 92.34(16) . . ?
N16 Cu1 N10 95.83(17) 8_557 . ?
N3 Cu1 N10 96.63(18) . . ?
N1 Cu1 N10 101.95(18) . . ?
N2 Cu1 N10 94.28(16) . . ?
N6 Cu2 N4 161.46(17) . . ?
N6 Cu2 N11 86.82(17) . . ?
N4 Cu2 N11 82.64(16) . . ?
N6 Cu2 N5 93.25(18) . . ?
N4 Cu2 N5 93.11(18) . . ?
N11 Cu2 N5 165.21(16) . . ?
N6 Cu2 N15 97.06(17) . 8_557 ?
N4 Cu2 N15 99.92(17) . 8_557 ?
N11 Cu2 N15 101.20(17) . 8_557 ?
N5 Cu2 N15 93.47(16) . 8_557 ?
N7 Cu3 N8 92.6(2) . . ?
N7 Cu3 N18 86.15(18) . . ?
N8 Cu3 N18 173.48(17) . . ?
N7 Cu3 N9 158.9(2) . . ?
N8 Cu3 N9 90.2(2) . . ?
N18 Cu3 N9 88.7(2) . . ?
N7 Cu3 N12 96.55(18) . . ?
N8 Cu3 N12 91.46(17) . . ?
N18 Cu3 N12 95.03(16) . . ?
N9 Cu3 N12 104.3(2) . . ?
C1 N1 Cu1 121.6(3) . . ?
C3 N2 C4 105.9(4) . . ?
C3 N2 Cu1 115.7(3) . . ?
C4 N2 Cu1 115.8(3) . . ?
C6 N3 Cu1 122.0(3) . . ?
C7 N4 Cu2 122.5(3) . . ?
C9 N5 C10 108.3(4) . . ?
C9 N5 Cu2 115.1(3) . . ?
C10 N5 Cu2 113.9(3) . . ?
C12 N6 Cu2 119.5(4) . . ?
C13 N7 Cu3 118.8(4) . . ?
C16 N8 C15 110.3(4) . . ?
C16 N8 Cu3 110.4(4) . . ?
C15 N8 Cu3 115.4(3) . . ?
C18 N9 Cu3 121.3(6) . . ?
C19 N10 Cu1 152.7(4) . . ?
C20 N11 Cu2 164.1(4) . . ?
C21 N12 Cu3 165.3(4) . . ?
C24 N15 Cu2 165.1(4) . 8_457 ?
C25 N16 Cu1 161.2(5) . 8_457 ?
C27 N18 Cu3 161.2(4) . . ?
N1 C1 C2 111.4(4) . . ?
C1 C2 C3 113.3(4) . . ?
N2 C3 C2 114.3(4) . . ?
N2 C4 C5 113.3(4) . . ?
C6 C5 C4 114.0(4) . . ?
N3 C6 C5 109.5(4) . . ?
N4 C7 C8 111.3(5) . . ?
C9 C8 C7 112.8(5) . . ?
N5 C9 C8 115.0(4) . . ?
N5 C10 C11 115.1(5) . . ?
C10 C11 C12 114.3(4) . . ?
N6 C12 C11 111.8(5) . . ?
N7 C13 C14 111.0(5) . . ?
C15 C14 C13 114.4(5) . . ?
C14 C15 N8 112.9(5) . . ?
N8 C16 C17 113.8(6) . . ?
C18 C17 C16 116.4(6) . . ?
N9 C18 C17 111.5(7) . . ?
N10 C19 Mo1 178.3(4) . . ?
N11 C20 Mo1 178.2(4) . . ?
N12 C21 Mo1 176.6(4) . . ?
N13 C22 Mo1 174.8(4) . . ?
N14 C23 Mo1 177.5(4) . . ?
N15 C24 Mo1 178.3(4) . . ?
N16 C25 Mo1 175.8(5) . . ?
N17 C26 Mo1 175.2(6) . . ?
N18 C27 Mo2 173.4(4) . . ?
N19 C28 Mo2 178.0(4) . . ?
N20 C29 Mo2 175.8(4) . . ?
N21 C30 Mo2 173.8(4) . . ?

loop_
_geom_bond_atom_site_label_1
_geom_bond_atom_site_label_2
_geom_bond_distance
_geom_bond_site_symmetry_2
_geom_bond_publ_flag
Mo1 C25 2.141(5) . ?
Mo1 C19 2.144(5) . ?
Mo1 C26 2.145(5) . ?
Mo1 C24 2.150(5) . ?
Mo1 C21 2.154(4) . ?
Mo1 C22 2.163(5) . ?
Mo1 C20 2.166(5) . ?
Mo1 C23 2.176(4) . ?
Mo2 C28 2.152(5) 3_656 ?
Mo2 C28 2.152(5) . ?
Mo2 C30 2.160(5) 3_656 ?
Mo2 C30 2.160(5) . ?
Mo2 C27 2.162(5) 3_656 ?
Mo2 C27 2.162(5) . ?
Mo2 C29 2.166(4) 3_656 ?
Mo2 C29 2.166(4) . ?
Cu1 N16 1.997(4) 8_557 ?
Cu1 N3 2.010(5) . ?
Cu1 N1 2.038(4) . ?
Cu1 N2 2.049(4) . ?
Cu1 N10 2.216(4) . ?
Cu2 N6 1.998(5) . ?
Cu2 N4 2.019(4) . ?
Cu2 N11 2.036(4) . ?
Cu2 N5 2.079(4) . ?
Cu2 N15 2.139(4) 8_557 ?
Cu3 N7 2.005(5) . ?
Cu3 N8 2.039(4) . ?
Cu3 N18 2.040(4) . ?
Cu3 N9 2.043(6) . ?
Cu3 N12 2.151(4) . ?
N1 C1 1.458(7) . ?
N2 C3 1.474(6) . ?
N2 C4 1.501(6) . ?
N3 C6 1.478(7) . ?
N4 C7 1.476(7) . ?
N5 C9 1.476(8) . ?
N5 C10 1.480(7) . ?
N6 C12 1.486(6) . ?
N7 C13 1.486(7) . ?
N8 C16 1.474(8) . ?
N8 C15 1.501(7) . ?
N9 C18 1.364(10) . ?
N10 C19 1.150(6) . ?
N11 C20 1.139(6) . ?
N12 C21 1.154(5) . ?
N13 C22 1.150(6) . ?
N14 C23 1.147(6) . ?
N15 C24 1.151(6) . ?
N15 Cu2 2.139(4) 8_457 ?
N16 C25 1.146(6) . ?
N16 Cu1 1.997(4) 8_457 ?
N17 C26 1.160(7) . ?
N18 C27 1.141(6) . ?
N19 C28 1.162(6) . ?
N20 C29 1.147(5) . ?
N21 C30 1.140(6) . ?
C1 C2 1.511(8) . ?
C2 C3 1.521(8) . ?
C4 C5 1.530(8) . ?
C5 C6 1.494(8) . ?
C7 C8 1.516(8) . ?
C8 C9 1.487(9) . ?
C10 C11 1.509(9) . ?
C11 C12 1.510(8) . ?
C13 C14 1.493(9) . ?
C14 C15 1.488(9) . ?
C16 C17 1.557(11) . ?
C17 C18 1.555(11) . ?

loop_
_platon_squeeze_void_nr
_platon_squeeze_void_average_x
_platon_squeeze_void_average_y
_platon_squeeze_void_average_z
_platon_squeeze_void_volume
_platon_squeeze_void_count_electrons
_platon_squeeze_void_content
1 0.671 0.000 0.000 55 12 ' '
2 0.500 0.040 0.250 190 27 ' '
3 0.329 0.000 0.500 55 12 ' '
4 0.500 -0.040 0.750 190 27 ' '
5 0.427 0.035 0.615 6 2 ' '
6 0.573 0.035 0.885 7 2 ' '
7 0.687 0.114 0.072 7 3 ' '
8 0.313 0.114 0.428 7 2 ' '
9 0.000 0.151 0.750 10 0 ' '
10 0.500 0.349 0.250 10 0 ' '
11 0.000 0.460 0.750 190 27 ' '
12 0.812 0.392 0.571 8 4 ' '
13 0.187 0.392 0.929 8 4 ' '
14 0.830 0.502 0.498 53 11 ' '
15 0.170 0.502 1.002 53 10 ' '
16 0.069 0.465 0.115 7 3 ' '
17 0.931 0.465 0.385 7 2 ' '
18 1.000 0.540 0.250 190 26 ' '
19 0.927 0.535 0.615 6 2 ' '
20 0.073 0.535 0.885 7 2 ' '
21 0.187 0.614 0.072 7 3 ' '
22 0.813 0.614 0.428 7 2 ' '
23 0.500 0.651 0.750 10 0 ' '
24 0.000 0.849 0.250 10 0 ' '
25 0.313 0.886 0.572 6 2 ' '
26 0.687 0.886 0.928 6 2 ' '
27 0.573 0.965 0.115 7 2 ' '
28 0.427 0.965 0.385 6 2 ' '
